data_4081034
loop_
_publ_author_name
'Zhang, Chunhong'
'Zhang, Hong'
'Zhang, Laiying'
'Wen, Ting Bin'
'He, Xumin'
'Xia, Haiping'

_publ_section_title
;
 Mechanistic Study of Indolizine Heterocycle Formation by
 Ruthenium(II)-Assisted Three-Component Cross-Coupling/Cyclization
;
_journal_issue 13
_journal_name_full Organometallics
_journal_page_first 3738
_journal_paper_doi 10.1021/om400372w
_journal_volume 32
_journal_year 2013
_chemical_formula_moiety 'C62H52Cl2P3Ru, C3H6Cl6'
_chemical_formula_sum 'C65 H58 B0 Cl8 F0 N O P3 Ru'
_chemical_formula_weight 1346.70
_chemical_name_systematic
; 
 ? 
;
_space_group_IT_number 14
_symmetry_cell_setting monoclinic
_symmetry_space_group_name_Hall '-P 2ybc'
_symmetry_space_group_name_H-M 'P 1 21/c 1'
_atom_sites_solution_hydrogens geom
_atom_sites_solution_primary direct
_atom_sites_solution_secondary difmap
_audit_creation_method SHELXL-97
_cell_angle_alpha 90.00
_cell_angle_beta 94.751(3)
_cell_angle_gamma 90.00
_cell_formula_units_Z 4
_cell_length_a 12.9636(3)
_cell_length_b 20.3607(7)
_cell_length_c 23.0029(7)
_cell_measurement_reflns_used 10951
_cell_measurement_temperature 173(2)
_cell_measurement_theta_max 28.9309
_cell_measurement_theta_min 2.7290
_cell_volume 6050.7(3)
_computing_cell_refinement 'Bruker FRAMBO'
_computing_data_collection 'Bruker FRAMBO'
_computing_data_reduction 'Bruker SAINT'
_computing_molecular_graphics 'Bruker SHELXTL'
_computing_publication_material 'Bruker SHELXTL'
_computing_structure_refinement 'SHELXL-97 (Sheldrick, 1997)'
_computing_structure_solution 'SHELXS-97 (Sheldrick, 1990)'
_diffrn_ambient_temperature 173(2)
_diffrn_measured_fraction_theta_full 0.999
_diffrn_measured_fraction_theta_max 0.999
_diffrn_measurement_device_type 'multiwire proportional'
_diffrn_measurement_method 'phi and omega scans'
_diffrn_radiation_monochromator graphite
_diffrn_radiation_source 'fine-focus sealed tube'
_diffrn_radiation_type MoK\a
_diffrn_radiation_wavelength 0.71073
_diffrn_reflns_av_R_equivalents 0.0436
_diffrn_reflns_av_sigmaI/netI 0.0792
_diffrn_reflns_limit_h_max 15
_diffrn_reflns_limit_h_min -15
_diffrn_reflns_limit_k_max 23
_diffrn_reflns_limit_k_min -24
_diffrn_reflns_limit_l_max 27
_diffrn_reflns_limit_l_min -26
_diffrn_reflns_number 30962
_diffrn_reflns_theta_full 25.00
_diffrn_reflns_theta_max 25.00
_diffrn_reflns_theta_min 2.74
_exptl_absorpt_coefficient_mu 0.736
_exptl_absorpt_correction_T_max 1.00000
_exptl_absorpt_correction_T_min 0.89257
_exptl_absorpt_correction_type multi-scan
_exptl_absorpt_process_details
;
CrysAlisPro, Oxford Diffraction Ltd.,
Version 1.171.33.46 (release 27-08-2009 CrysAlis171 .NET)
(compiled Aug 27 2009,17:19:36)
Empirical absorption correction using spherical harmonics,
 implemented in SCALE3 ABSPACK scaling algorithm.
;
_exptl_crystal_colour Yellow
_exptl_crystal_density_diffrn 1.478
_exptl_crystal_density_method 'not measured'
_exptl_crystal_description Block
_exptl_crystal_F_000 2752
_exptl_crystal_size_max 0.3
_exptl_crystal_size_mid 0.2
_exptl_crystal_size_min 0.2
_refine_diff_density_max 2.141
_refine_diff_density_min -1.461
_refine_diff_density_rms 0.115
_refine_ls_extinction_method none
_refine_ls_goodness_of_fit_ref 1.050
_refine_ls_hydrogen_treatment constr
_refine_ls_matrix_type full
_refine_ls_number_parameters 667
_refine_ls_number_reflns 10659
_refine_ls_number_restraints 0
_refine_ls_restrained_S_all 1.050
_refine_ls_R_factor_all 0.0832
_refine_ls_R_factor_gt 0.0573
_refine_ls_shift/su_max 0.001
_refine_ls_shift/su_mean 0.000
_refine_ls_structure_factor_coef Fsqd
_refine_ls_weighting_details 'calc w=1/[\s^2^(Fo^2^)+(0.0824P)^2^+0.0000P] where P=(Fo^2^+2Fc^2^)/3'
_refine_ls_weighting_scheme calc
_refine_ls_wR_factor_gt 0.1430
_refine_ls_wR_factor_ref 0.1505
_reflns_number_gt 7480
_reflns_number_total 10659
_reflns_threshold_expression >2sigma(I)
_cod_data_source_file om400372w_si_001.cif
_cod_data_source_block 2
_cod_depositor_comments
;
The following automatic conversions were performed:

'_symmetry_cell_setting' value 'Monoclinic' changed to 'monoclinic'
according to /home/saulius/struct/CIF-dictionaries/cif_core.dic
dictionary named 'cif_core.dic' version 2.4.2 from 2011-04-26.

Automatic conversion script
Id: cif_fix_values 1891 2012-01-12 08:04:46Z andrius 
;
_cod_original_sg_symbol_H-M P2(1)/c
_cod_database_code 4081034

loop_
_symmetry_equiv_pos_as_xyz
'x, y, z'
'-x, y+1/2, -z+1/2'
'-x, -y, -z'
'x, -y-1/2, z-1/2'

loop_
_atom_site_label
_atom_site_type_symbol
_atom_site_fract_x
_atom_site_fract_y
_atom_site_fract_z
_atom_site_U_iso_or_equiv
_atom_site_adp_type
_atom_site_occupancy
_atom_site_symmetry_multiplicity
_atom_site_calc_flag
_atom_site_refinement_flags
Ru1 Ru -0.29327(3) 0.743174(18) 0.400310(16) 0.01225(12) Uani 1 1 d .
P3 P -0.64205(9) 0.76364(6) 0.36480(6) 0.0167(3) Uani 1 1 d .
Cl3 Cl -0.14535(9) 0.66488(6) 0.42288(5) 0.0211(3) Uani 1 1 d .
P1 P -0.22900(9) 0.77911(6) 0.31422(5) 0.0151(3) Uani 1 1 d .
P2 P -0.24997(9) 0.83203(6) 0.45737(5) 0.0144(3) Uani 1 1 d .
C221 C -0.3270(3) 0.8349(2) 0.5219(2) 0.0149(10) Uani 1 1 d .
C35 C -0.3152(4) 0.6791(3) 0.5225(2) 0.0221(12) Uani 1 1 d .
H35A H -0.2539 0.7022 0.5356 0.027 Uiso 1 1 calc R
O1 O -0.3819(2) 0.66008(15) 0.35758(14) 0.0164(7) Uani 1 1 d .
H1O H -0.3980 0.6523 0.3217 0.020 Uiso 1 1 d R
N1 N -0.3575(3) 0.69023(19) 0.46801(17) 0.0158(9) Uani 1 1 d .
C2 C -0.5109(3) 0.7400(2) 0.3766(2) 0.0149(10) Uani 1 1 d .
C131 C -0.3268(3) 0.8188(2) 0.2642(2) 0.0164(11) Uani 1 1 d .
C331 C -0.6960(4) 0.7543(2) 0.2904(2) 0.0223(12) Uani 1 1 d .
C226 C -0.4338(4) 0.8283(2) 0.5158(2) 0.0205(11) Uani 1 1 d .
H22A H -0.4672 0.8199 0.4782 0.025 Uiso 1 1 calc R
C231 C -0.2787(3) 0.9142(2) 0.4257(2) 0.0171(11) Uani 1 1 d .
C211 C -0.1192(3) 0.8464(2) 0.4933(2) 0.0168(11) Uani 1 1 d .
C122 C -0.0398(3) 0.8225(3) 0.3618(2) 0.0224(12) Uani 1 1 d .
H12A H -0.0447 0.7853 0.3863 0.027 Uiso 1 1 calc R
C33 C -0.4432(4) 0.6006(3) 0.5403(3) 0.0322(14) Uani 1 1 d .
H33A H -0.4728 0.5700 0.5652 0.039 Uiso 1 1 calc R
C236 C -0.3763(4) 0.9435(2) 0.4248(2) 0.0218(12) Uani 1 1 d .
H23A H -0.4293 0.9223 0.4440 0.026 Uiso 1 1 calc R
C212 C -0.0881(4) 0.9087(2) 0.5143(2) 0.0203(11) Uani 1 1 d .
H21A H -0.1342 0.9449 0.5088 0.024 Uiso 1 1 calc R
C216 C -0.0508(4) 0.7949(3) 0.5033(2) 0.0231(12) Uani 1 1 d .
H21B H -0.0710 0.7520 0.4906 0.028 Uiso 1 1 calc R
C112 C -0.1243(4) 0.7328(3) 0.2196(2) 0.0273(13) Uani 1 1 d .
H11A H -0.1193 0.7778 0.2095 0.033 Uiso 1 1 calc R
C235 C -0.3977(4) 1.0027(3) 0.3967(3) 0.0318(14) Uani 1 1 d .
H23B H -0.4645 1.0218 0.3968 0.038 Uiso 1 1 calc R
C1 C -0.4313(3) 0.7833(2) 0.38028(19) 0.0145(10) Uani 1 1 d .
H1A H -0.4407 0.8291 0.3738 0.017 Uiso 1 1 calc R
C115 C -0.1396(4) 0.6018(3) 0.2466(2) 0.0317(14) Uani 1 1 d .
H11B H -0.1458 0.5565 0.2556 0.038 Uiso 1 1 calc R
C225 C -0.4929(4) 0.8333(3) 0.5626(2) 0.0266(13) Uani 1 1 d .
H22B H -0.5660 0.8284 0.5570 0.032 Uiso 1 1 calc R
C134 C -0.4911(4) 0.8758(3) 0.1957(2) 0.0281(13) Uani 1 1 d .
H13A H -0.5464 0.8951 0.1719 0.034 Uiso 1 1 calc R
C232 C -0.2024(4) 0.9479(2) 0.3981(2) 0.0197(11) Uani 1 1 d .
H23C H -0.1346 0.9299 0.3990 0.024 Uiso 1 1 calc R
C321 C -0.6569(3) 0.8493(2) 0.3822(2) 0.0186(11) Uani 1 1 d .
C326 C -0.6404(4) 0.8970(3) 0.3397(3) 0.0271(13) Uani 1 1 d .
H32A H -0.6219 0.8843 0.3022 0.033 Uiso 1 1 calc R
C126 C -0.1076(4) 0.8875(2) 0.2798(2) 0.0240(12) Uani 1 1 d .
H12B H -0.1593 0.8957 0.2489 0.029 Uiso 1 1 calc R
C336 C -0.6447(4) 0.7206(3) 0.2500(2) 0.0247(12) Uani 1 1 d .
H33B H -0.5800 0.7003 0.2611 0.030 Uiso 1 1 calc R
C116 C -0.1854(4) 0.6490(2) 0.2804(2) 0.0218(12) Uani 1 1 d .
H11C H -0.2226 0.6354 0.3122 0.026 Uiso 1 1 calc R
C334 C -0.7812(5) 0.7454(3) 0.1764(3) 0.0396(15) Uani 1 1 d .
H33C H -0.8096 0.7423 0.1371 0.048 Uiso 1 1 calc R
C132 C -0.3609(4) 0.8824(2) 0.2753(2) 0.0205(11) Uani 1 1 d .
H13B H -0.3277 0.9067 0.3068 0.025 Uiso 1 1 calc R
C311 C -0.7174(4) 0.7172(2) 0.4131(2) 0.0225(12) Uani 1 1 d .
C234 C -0.3206(4) 1.0338(3) 0.3684(2) 0.0298(13) Uani 1 1 d .
H23D H -0.3353 1.0740 0.3483 0.036 Uiso 1 1 calc R
C312 C -0.8150(4) 0.6919(3) 0.3945(3) 0.0328(15) Uani 1 1 d .
H31A H -0.8430 0.6981 0.3554 0.039 Uiso 1 1 calc R
C31 C -0.4424(3) 0.6553(2) 0.4491(2) 0.0183(11) Uani 1 1 d .
C34 C -0.3572(4) 0.6355(3) 0.5601(2) 0.0296(13) Uani 1 1 d .
H34A H -0.3270 0.6299 0.5988 0.036 Uiso 1 1 calc R
C136 C -0.3777(4) 0.7843(3) 0.2188(2) 0.0250(12) Uani 1 1 d .
H13C H -0.3567 0.7407 0.2107 0.030 Uiso 1 1 calc R
C224 C -0.4456(4) 0.8457(2) 0.6180(2) 0.0251(12) Uani 1 1 d .
H22C H -0.4859 0.8509 0.6503 0.030 Uiso 1 1 calc R
C335 C -0.6874(4) 0.7162(3) 0.1933(3) 0.0351(14) Uani 1 1 d .
H33D H -0.6517 0.6928 0.1654 0.042 Uiso 1 1 calc R
C222 C -0.2803(4) 0.8446(2) 0.5784(2) 0.0188(11) Uani 1 1 d .
H22D H -0.2070 0.8473 0.5845 0.023 Uiso 1 1 calc R
C114 C -0.0858(4) 0.6206(3) 0.2005(3) 0.0338(15) Uani 1 1 d .
H11D H -0.0531 0.5884 0.1785 0.041 Uiso 1 1 calc R
C325 C -0.6517(4) 0.9633(3) 0.3533(3) 0.0309(14) Uani 1 1 d .
H32B H -0.6403 0.9961 0.3252 0.037 Uiso 1 1 calc R
C111 C -0.1772(3) 0.7151(3) 0.2681(2) 0.0185(11) Uani 1 1 d .
C124 C 0.0542(4) 0.9172(3) 0.3329(3) 0.0373(16) Uani 1 1 d .
H12C H 0.1117 0.9460 0.3387 0.045 Uiso 1 1 calc R
C121 C -0.1174(3) 0.8350(2) 0.3178(2) 0.0185(11) Uani 1 1 d .
C125 C -0.0200(4) 0.9280(3) 0.2878(3) 0.0331(14) Uani 1 1 d .
H12D H -0.0120 0.9634 0.2617 0.040 Uiso 1 1 calc R
C214 C 0.0765(4) 0.8663(3) 0.5508(2) 0.0276(13) Uani 1 1 d .
H21C H 0.1437 0.8731 0.5696 0.033 Uiso 1 1 calc R
C313 C -0.8696(5) 0.6583(3) 0.4334(4) 0.052(2) Uani 1 1 d .
H31B H -0.9359 0.6410 0.4210 0.062 Uiso 1 1 calc R
C322 C -0.6847(4) 0.8689(3) 0.4363(2) 0.0232(12) Uani 1 1 d .
H32C H -0.6964 0.8369 0.4650 0.028 Uiso 1 1 calc R
C135 C -0.4595(4) 0.8126(3) 0.1848(2) 0.0303(13) Uani 1 1 d .
H13D H -0.4939 0.7883 0.1538 0.036 Uiso 1 1 calc R
C3 C -0.4774(3) 0.6684(2) 0.3864(2) 0.0145(10) Uani 1 1 d .
H3A H -0.5324 0.6369 0.3712 0.017 Uiso 1 1 calc R
C315 C -0.7339(5) 0.6743(3) 0.5094(3) 0.0431(17) Uani 1 1 d .
H31C H -0.7064 0.6678 0.5486 0.052 Uiso 1 1 calc R
C233 C -0.2236(4) 1.0072(3) 0.3693(2) 0.0242(12) Uani 1 1 d .
H23E H -0.1710 1.0290 0.3503 0.029 Uiso 1 1 calc R
C215 C 0.0467(4) 0.8044(3) 0.5314(2) 0.0291(13) Uani 1 1 d .
H21D H 0.0930 0.7684 0.5373 0.035 Uiso 1 1 calc R
C223 C -0.3396(4) 0.8502(2) 0.6252(2) 0.0231(12) Uani 1 1 d .
H22E H -0.3066 0.8573 0.6631 0.028 Uiso 1 1 calc R
C324 C -0.6796(4) 0.9810(3) 0.4079(3) 0.0368(15) Uani 1 1 d .
H32D H -0.6877 1.0261 0.4169 0.044 Uiso 1 1 calc R
C213 C 0.0087(4) 0.9178(3) 0.5427(2) 0.0263(13) Uani 1 1 d .
H21E H 0.0287 0.9602 0.5569 0.032 Uiso 1 1 calc R
C133 C -0.4424(4) 0.9108(3) 0.2411(2) 0.0249(12) Uani 1 1 d .
H13E H -0.4644 0.9542 0.2491 0.030 Uiso 1 1 calc R
C316 C -0.6784(4) 0.7092(3) 0.4709(3) 0.0302(13) Uani 1 1 d .
H31D H -0.6133 0.7277 0.4839 0.036 Uiso 1 1 calc R
C123 C 0.0450(4) 0.8643(3) 0.3699(3) 0.0306(14) Uani 1 1 d .
H12E H 0.0967 0.8566 0.4009 0.037 Uiso 1 1 calc R
C323 C -0.6954(4) 0.9349(3) 0.4489(3) 0.0309(14) Uani 1 1 d .
H32E H -0.7139 0.9479 0.4863 0.037 Uiso 1 1 calc R
C32 C -0.4869(4) 0.6097(2) 0.4844(2) 0.0245(12) Uani 1 1 d .
H32F H -0.5463 0.5854 0.4702 0.029 Uiso 1 1 calc R
C314 C -0.8294(5) 0.6489(3) 0.4907(4) 0.0511(19) Uani 1 1 d .
H31E H -0.8679 0.6250 0.5170 0.061 Uiso 1 1 calc R
C113 C -0.0791(4) 0.6860(3) 0.1861(2) 0.0306(14) Uani 1 1 d .
H11E H -0.0438 0.6990 0.1534 0.037 Uiso 1 1 calc R
Cl2 Cl -0.46108(10) 0.58526(7) 0.25584(6) 0.0267(3) Uani 1 1 d .
C333 C -0.8327(4) 0.7787(3) 0.2165(3) 0.0387(16) Uani 1 1 d .
H33E H -0.8974 0.7988 0.2050 0.046 Uiso 1 1 calc R
C332 C -0.7919(4) 0.7836(3) 0.2737(3) 0.0332(14) Uani 1 1 d .
H33F H -0.8284 0.8065 0.3015 0.040 Uiso 1 1 calc R
Cl1B Cl -0.83760(14) 0.91759(9) -0.22744(8) 0.0563(5) Uiso 1 1 d .
Cl2B Cl -0.93404(16) 1.13869(11) -0.10532(10) 0.0761(6) Uiso 1 1 d .
Cl3B Cl -0.77047(16) 0.56198(11) -0.33093(10) 0.0720(6) Uiso 1 1 d .
Cl1A Cl -0.69731(15) 0.97353(10) -0.13426(9) 0.0636(5) Uiso 1 1 d .
Cl3A Cl -0.68880(17) 0.50927(11) -0.43439(10) 0.0760(6) Uiso 1 1 d .
Cl2A Cl -0.99435(18) 1.00509(12) -0.07895(11) 0.0833(7) Uiso 1 1 d .
C3S C -0.7311(5) 0.4911(3) -0.3660(3) 0.0497(18) Uiso 1 1 d .
H3SA H -0.7897 0.4599 -0.3707 0.060 Uiso 1 1 calc R
H3SB H -0.6743 0.4698 -0.3414 0.060 Uiso 1 1 calc R
C1S C -0.7198(5) 0.9575(3) -0.2093(3) 0.0491(17) Uiso 1 1 d .
H1SA H -0.7192 0.9996 -0.2309 0.059 Uiso 1 1 calc R
H1SB H -0.6628 0.9300 -0.2219 0.059 Uiso 1 1 calc R
C2S C -0.9097(5) 1.0696(3) -0.0601(3) 0.0494(17) Uiso 1 1 d .
H2SA H -0.8377 1.0547 -0.0631 0.059 Uiso 1 1 calc R
H2SB H -0.9166 1.0823 -0.0191 0.059 Uiso 1 1 calc R

loop_
_atom_site_aniso_label
_atom_site_aniso_U_11
_atom_site_aniso_U_22
_atom_site_aniso_U_33
_atom_site_aniso_U_23
_atom_site_aniso_U_13
_atom_site_aniso_U_12
Ru1 0.01010(19) 0.0125(2) 0.0140(2) -0.00126(18) -0.00016(14) -0.00015(16)
P3 0.0116(6) 0.0176(7) 0.0207(7) -0.0043(6) -0.0006(5) -0.0003(5)
Cl3 0.0165(6) 0.0204(7) 0.0255(7) -0.0025(6) -0.0029(5) 0.0035(5)
P1 0.0132(6) 0.0155(7) 0.0166(7) -0.0015(6) 0.0015(5) -0.0006(5)
P2 0.0119(6) 0.0151(7) 0.0158(6) -0.0015(6) -0.0018(5) -0.0008(5)
C221 0.017(2) 0.008(2) 0.019(3) -0.005(2) 0.003(2) 0.0024(19)
C35 0.023(3) 0.022(3) 0.021(3) 0.000(2) 0.002(2) 0.004(2)
O1 0.0123(16) 0.0178(18) 0.0191(18) -0.0057(15) 0.0009(14) -0.0010(14)
N1 0.0126(19) 0.014(2) 0.021(2) 0.0015(18) 0.0014(17) -0.0009(17)
C2 0.013(2) 0.014(3) 0.017(2) -0.001(2) 0.0013(19) 0.0012(19)
C131 0.017(2) 0.019(3) 0.014(2) -0.001(2) 0.003(2) -0.002(2)
C331 0.015(2) 0.021(3) 0.030(3) -0.005(3) -0.004(2) 0.001(2)
C226 0.020(3) 0.025(3) 0.016(3) -0.004(2) -0.001(2) 0.001(2)
C231 0.019(2) 0.014(3) 0.017(3) -0.005(2) -0.005(2) 0.000(2)
C211 0.012(2) 0.021(3) 0.017(2) -0.002(2) -0.003(2) -0.003(2)
C122 0.018(3) 0.022(3) 0.028(3) -0.005(2) 0.007(2) 0.004(2)
C33 0.032(3) 0.030(3) 0.036(3) 0.012(3) 0.012(3) 0.000(3)
C236 0.021(3) 0.018(3) 0.026(3) -0.003(2) -0.004(2) -0.001(2)
C212 0.020(3) 0.020(3) 0.020(3) 0.005(2) -0.003(2) -0.001(2)
C216 0.024(3) 0.023(3) 0.022(3) -0.003(2) -0.004(2) -0.001(2)
C112 0.030(3) 0.028(3) 0.025(3) -0.003(3) 0.011(2) -0.007(2)
C235 0.023(3) 0.019(3) 0.053(4) -0.004(3) -0.007(3) 0.007(2)
C1 0.015(2) 0.016(3) 0.013(2) -0.002(2) 0.0004(19) -0.002(2)
C115 0.041(3) 0.026(3) 0.028(3) -0.003(3) 0.001(3) 0.010(3)
C225 0.021(3) 0.034(3) 0.025(3) -0.004(3) 0.003(2) 0.002(2)
C134 0.019(3) 0.032(3) 0.032(3) 0.010(3) -0.003(2) 0.006(2)
C232 0.022(3) 0.017(3) 0.020(3) -0.004(2) -0.004(2) -0.002(2)
C321 0.012(2) 0.020(3) 0.023(3) -0.005(2) -0.004(2) -0.001(2)
C326 0.019(3) 0.027(3) 0.035(3) -0.001(3) 0.004(2) 0.002(2)
C126 0.022(3) 0.023(3) 0.027(3) -0.001(3) 0.006(2) 0.001(2)
C336 0.023(3) 0.023(3) 0.028(3) -0.002(3) 0.000(2) 0.003(2)
C116 0.023(3) 0.021(3) 0.021(3) -0.002(2) 0.002(2) 0.002(2)
C334 0.045(4) 0.042(4) 0.029(3) -0.003(3) -0.015(3) -0.006(3)
C132 0.022(3) 0.019(3) 0.021(3) 0.000(2) 0.000(2) -0.002(2)
C311 0.017(3) 0.017(3) 0.035(3) -0.007(3) 0.011(2) -0.001(2)
C234 0.039(3) 0.019(3) 0.030(3) 0.003(3) -0.008(3) 0.004(3)
C312 0.016(3) 0.021(3) 0.061(4) -0.012(3) 0.002(3) -0.002(2)
C31 0.017(2) 0.016(3) 0.023(3) -0.002(2) 0.004(2) 0.005(2)
C34 0.035(3) 0.033(3) 0.022(3) 0.008(3) 0.009(3) 0.011(3)
C136 0.025(3) 0.022(3) 0.027(3) -0.003(3) -0.003(2) 0.002(2)
C224 0.025(3) 0.024(3) 0.028(3) 0.000(3) 0.012(2) 0.001(2)
C335 0.042(4) 0.032(3) 0.030(3) -0.011(3) 0.000(3) 0.002(3)
C222 0.017(2) 0.017(3) 0.021(3) 0.003(2) -0.003(2) 0.000(2)
C114 0.025(3) 0.043(4) 0.034(3) -0.016(3) 0.004(3) 0.011(3)
C325 0.027(3) 0.021(3) 0.045(4) 0.012(3) 0.005(3) 0.000(2)
C111 0.012(2) 0.025(3) 0.018(3) 0.000(2) -0.001(2) 0.004(2)
C124 0.019(3) 0.033(4) 0.061(4) -0.015(3) 0.013(3) -0.010(3)
C121 0.016(2) 0.015(3) 0.026(3) -0.008(2) 0.009(2) 0.000(2)
C125 0.028(3) 0.022(3) 0.051(4) 0.001(3) 0.015(3) -0.007(2)
C214 0.015(3) 0.038(3) 0.028(3) -0.004(3) -0.010(2) -0.007(2)
C313 0.023(3) 0.025(4) 0.112(7) -0.006(4) 0.027(4) -0.007(3)
C322 0.023(3) 0.021(3) 0.024(3) -0.001(2) -0.004(2) -0.002(2)
C135 0.028(3) 0.033(3) 0.027(3) -0.003(3) -0.012(2) -0.002(3)
C3 0.010(2) 0.013(3) 0.020(3) -0.005(2) 0.002(2) -0.0025(19)
C315 0.046(4) 0.029(4) 0.059(4) 0.011(3) 0.030(3) 0.009(3)
C233 0.027(3) 0.022(3) 0.021(3) -0.001(2) -0.007(2) -0.009(2)
C215 0.023(3) 0.032(3) 0.030(3) -0.008(3) -0.010(2) 0.009(2)
C223 0.028(3) 0.022(3) 0.018(3) 0.003(2) -0.002(2) -0.002(2)
C324 0.029(3) 0.022(3) 0.060(4) -0.006(3) 0.001(3) 0.003(3)
C213 0.029(3) 0.028(3) 0.021(3) 0.000(2) -0.008(2) -0.014(2)
C133 0.024(3) 0.022(3) 0.030(3) 0.000(3) 0.003(2) 0.004(2)
C316 0.028(3) 0.022(3) 0.043(4) 0.001(3) 0.014(3) 0.001(2)
C123 0.013(3) 0.036(4) 0.042(4) -0.013(3) -0.002(2) -0.002(2)
C323 0.032(3) 0.023(3) 0.039(3) -0.008(3) 0.007(3) 0.004(2)
C32 0.020(3) 0.019(3) 0.034(3) 0.006(3) 0.005(2) -0.004(2)
C314 0.044(4) 0.034(4) 0.081(6) 0.017(4) 0.037(4) 0.005(3)
C113 0.024(3) 0.039(4) 0.030(3) -0.009(3) 0.015(2) -0.004(3)
Cl2 0.0302(7) 0.0268(7) 0.0230(7) -0.0071(6) 0.0005(6) -0.0026(6)
C333 0.027(3) 0.045(4) 0.042(4) -0.008(3) -0.015(3) 0.004(3)
C332 0.022(3) 0.042(4) 0.034(3) -0.013(3) -0.006(3) 0.007(3)

loop_
_atom_type_symbol
_atom_type_description
_atom_type_scat_dispersion_real
_atom_type_scat_dispersion_imag
_atom_type_scat_source
C C 0.0033 0.0016 'International Tables Vol C Tables 4.2.6.8 and 6.1.1.4'
H H 0.0000 0.0000 'International Tables Vol C Tables 4.2.6.8 and 6.1.1.4'
B B 0.0013 0.0007 'International Tables Vol C Tables 4.2.6.8 and 6.1.1.4'
N N 0.0061 0.0033 'International Tables Vol C Tables 4.2.6.8 and 6.1.1.4'
O O 0.0106 0.0060 'International Tables Vol C Tables 4.2.6.8 and 6.1.1.4'
F F 0.0171 0.0103 'International Tables Vol C Tables 4.2.6.8 and 6.1.1.4'
P P 0.1023 0.0942 'International Tables Vol C Tables 4.2.6.8 and 6.1.1.4'
Cl Cl 0.1484 0.1585 'International Tables Vol C Tables 4.2.6.8 and 6.1.1.4'
Ru Ru -1.2594 0.8363 'International Tables Vol C Tables 4.2.6.8 and 6.1.1.4'

loop_
_geom_angle_atom_site_label_1
_geom_angle_atom_site_label_2
_geom_angle_atom_site_label_3
_geom_angle
C1 Ru1 N1 88.74(17)
C1 Ru1 O1 77.77(16)
N1 Ru1 O1 73.64(13)
C1 Ru1 P2 88.93(14)
N1 Ru1 P2 94.22(11)
O1 Ru1 P2 162.00(8)
C1 Ru1 P1 93.01(14)
N1 Ru1 P1 166.94(11)
O1 Ru1 P1 94.08(9)
P2 Ru1 P1 98.74(5)
C1 Ru1 Cl3 164.92(14)
N1 Ru1 Cl3 82.26(10)
O1 Ru1 Cl3 88.06(8)
P2 Ru1 Cl3 103.72(4)
P1 Ru1 Cl3 93.12(4)
C2 P3 C321 110.4(2)
C2 P3 C331 114.2(2)
C321 P3 C331 105.8(2)
C2 P3 C311 109.0(2)
C321 P3 C311 107.3(2)
C331 P3 C311 110.0(2)
C131 P1 C121 104.9(2)
C131 P1 C111 102.5(2)
C121 P1 C111 98.1(2)
C131 P1 Ru1 113.33(15)
C121 P1 Ru1 119.47(17)
C111 P1 Ru1 116.17(17)
C211 P2 C231 100.4(2)
C211 P2 C221 99.9(2)
C231 P2 C221 100.5(2)
C211 P2 Ru1 123.88(16)
C231 P2 Ru1 117.36(15)
C221 P2 Ru1 111.22(15)
C226 C221 C222 117.3(4)
C226 C221 P2 121.0(4)
C222 C221 P2 121.7(4)
N1 C35 C34 122.6(5)
C3 O1 Ru1 97.9(2)
C35 N1 C31 118.0(4)
C35 N1 Ru1 127.9(3)
C31 N1 Ru1 113.0(3)
C1 C2 C3 113.9(4)
C1 C2 P3 123.4(4)
C3 C2 P3 122.6(3)
C136 C131 C132 118.1(5)
C136 C131 P1 120.9(4)
C132 C131 P1 120.5(4)
C336 C331 C332 119.7(5)
C336 C331 P3 121.6(4)
C332 C331 P3 118.8(4)
C225 C226 C221 122.0(5)
C236 C231 C232 117.3(5)
C236 C231 P2 123.0(4)
C232 C231 P2 119.6(4)
C216 C211 C212 117.9(4)
C216 C211 P2 120.4(4)
C212 C211 P2 121.6(4)
C121 C122 C123 120.2(5)
C34 C33 C32 120.2(5)
C235 C236 C231 121.6(5)
C213 C212 C211 120.5(5)
C211 C216 C215 121.3(5)
C113 C112 C111 121.6(5)
C236 C235 C234 119.5(5)
C2 C1 Ru1 114.5(4)
C114 C115 C116 120.3(5)
C226 C225 C224 119.8(5)
C133 C134 C135 119.8(5)
C233 C232 C231 121.4(5)
C322 C321 C326 119.4(5)
C322 C321 P3 121.3(4)
C326 C321 P3 119.3(4)
C325 C326 C321 119.2(5)
C121 C126 C125 118.9(5)
C331 C336 C335 119.7(5)
C111 C116 C115 120.7(5)
C333 C334 C335 119.5(5)
C133 C132 C131 121.3(5)
C316 C311 C312 119.8(5)
C316 C311 P3 118.4(4)
C312 C311 P3 121.6(4)
C233 C234 C235 120.5(5)
C313 C312 C311 119.1(6)
N1 C31 C32 122.0(5)
N1 C31 C3 112.9(4)
C32 C31 C3 125.0(4)
C33 C34 C35 118.6(5)
C131 C136 C135 120.5(5)
C223 C224 C225 119.0(5)
C336 C335 C334 121.0(5)
C223 C222 C221 120.6(4)
C115 C114 C113 120.2(5)
C324 C325 C326 119.7(5)
C116 C111 C112 117.6(5)
C116 C111 P1 122.2(4)
C112 C111 P1 120.2(4)
C125 C124 C123 119.9(5)
C122 C121 C126 119.9(5)
C122 C121 P1 116.1(4)
C126 C121 P1 124.0(4)
C124 C125 C126 120.9(5)
C213 C214 C215 119.7(5)
C312 C313 C314 120.9(6)
C323 C322 C321 120.5(5)
C134 C135 C136 120.7(5)
O1 C3 C31 102.4(3)
O1 C3 C2 106.5(4)
C31 C3 C2 111.7(4)
C314 C315 C316 119.5(7)
C234 C233 C232 119.7(5)
C214 C215 C216 120.0(5)
C224 C223 C222 121.1(5)
C323 C324 C325 121.0(5)
C214 C213 C212 120.6(5)
C134 C133 C132 119.6(5)
C315 C316 C311 120.3(6)
C124 C123 C122 120.0(5)
C324 C323 C322 120.1(6)
C33 C32 C31 118.6(5)
C315 C314 C313 120.2(6)
C114 C113 C112 119.5(5)
C334 C333 C332 120.6(5)
C333 C332 C331 119.5(5)
Cl3B C3S Cl3A 111.5(4)
Cl1B C1S Cl1A 113.0(4)
Cl2A C2S Cl2B 112.1(4)

loop_
_geom_bond_atom_site_label_1
_geom_bond_atom_site_label_2
_geom_bond_distance
Ru1 C1 1.986(4)
Ru1 N1 2.120(4)
Ru1 O1 2.227(3)
Ru1 P2 2.2780(13)
Ru1 P1 2.3291(13)
Ru1 Cl3 2.5145(12)
P3 C2 1.766(5)
P3 C321 1.803(5)
P3 C331 1.804(5)
P3 C311 1.807(5)
P1 C131 1.829(5)
P1 C121 1.837(5)
P1 C111 1.842(5)
P2 C211 1.847(5)
P2 C231 1.851(5)
P2 C221 1.857(5)
C221 C226 1.386(6)
C221 C222 1.402(7)
C35 N1 1.345(6)
C35 C34 1.382(7)
O1 C3 1.462(5)
N1 C31 1.351(6)
C2 C1 1.354(6)
C2 C3 1.533(6)
C131 C136 1.381(7)
C131 C132 1.399(7)
C331 C336 1.372(7)
C331 C332 1.402(7)
C226 C225 1.375(7)
C231 C236 1.397(7)
C231 C232 1.399(7)
C211 C216 1.382(7)
C211 C212 1.404(7)
C122 C121 1.389(7)
C122 C123 1.391(7)
C33 C34 1.369(8)
C33 C32 1.373(8)
C236 C235 1.384(7)
C212 C213 1.380(7)
C216 C215 1.384(7)
C112 C113 1.384(7)
C112 C111 1.404(7)
C235 C234 1.391(8)
C115 C114 1.371(8)
C115 C116 1.399(7)
C225 C224 1.391(7)
C134 C133 1.374(7)
C134 C135 1.380(7)
C232 C233 1.394(7)
C321 C322 1.383(7)
C321 C326 1.407(7)
C326 C325 1.395(7)
C126 C121 1.394(7)
C126 C125 1.403(7)
C336 C335 1.378(8)
C116 C111 1.383(7)
C334 C333 1.365(9)
C334 C335 1.380(8)
C132 C133 1.390(7)
C311 C316 1.392(8)
C311 C312 1.400(7)
C234 C233 1.368(7)
C312 C313 1.370(9)
C31 C32 1.390(7)
C31 C3 1.500(7)
C136 C135 1.390(7)
C224 C223 1.373(7)
C222 C223 1.379(7)
C114 C113 1.378(8)
C325 C324 1.383(8)
C124 C125 1.372(8)
C124 C123 1.385(8)
C214 C213 1.372(7)
C214 C215 1.382(7)
C313 C314 1.390(10)
C322 C323 1.383(7)
C315 C314 1.377(9)
C315 C316 1.384(8)
C324 C323 1.358(8)
C333 C332 1.380(8)
Cl1B C1S 1.750(6)
Cl2B C2S 1.762(7)
Cl3B C3S 1.749(7)
Cl1A C1S 1.757(7)
Cl3A C3S 1.749(7)
Cl2A C2S 1.744(7)
